data_9003871
loop_
_publ_author_name
'Lavina, B.'
'Carbonin, S.'
'Russo, U.'
'Tumiati, S.'

_publ_section_title
;
 The crystal structure of dissakisite-(La) and structural variations
 after annealing of radiation damage
 Sample: untreated DISS3
;
_journal_name_full 'American Mineralogist'
_journal_page_first 104
_journal_page_last 110
_journal_paper_doi 10.2138/am.2006.1721
_journal_volume 91
_journal_year 2006
_chemical_formula_sum
;Al1.836 Ca1.195 Ce0.262 Cr0.148 Er0.001 Fe0.404 Ga0.001 Gd0.001 H La0.315
 Mg0.622 Mn0.009 Na0.002 Nd0.038 Ni0.01 O13 P0.009 Pr0.019 Sc0.002 Si2.97
 Sm0.002 Sr0.01 Th0.09 Ti0.03 U0.003 V0.008 Zn0.015
;
_chemical_name_mineral Dissakisite-(La)
_space_group_IT_number 11
_symmetry_space_group_name_Hall '-P 2yb'
_symmetry_space_group_name_H-M 'P 1 21/m 1'
_cell_angle_alpha 90
_cell_angle_beta 115.19
_cell_angle_gamma 90
_cell_formula_units_Z 2
_cell_length_a 8.959
_cell_length_b 5.7226
_cell_length_c 10.232
_cell_volume 474.695
_database_code_amcsd 0003995
_exptl_crystal_density_diffrn 3.857
_cod_original_formula_sum
;Ca1.195 Th.09 Fe.404 La.315 Mn.009 U.003 Na.002 Er.001 Ce.262 Nd.038 Pr.019
 Sr.01 Sm.002 Gd.001 Al1.836 Cr.148 Ti.03 V.008 Sc.002 Ga.001 Mg.622 Zn.015
 Ni.01 Si2.97 P.009 O13 H
;
_cod_database_code 9003871

loop_
_space_group_symop_operation_xyz
x,y,z
x,1/2-y,z
-x,1/2+y,-z
-x,-y,-z

loop_
_atom_site_aniso_label
_atom_site_aniso_U_11
_atom_site_aniso_U_22
_atom_site_aniso_U_33
_atom_site_aniso_U_12
_atom_site_aniso_U_13
_atom_site_aniso_U_23
CaA1 0.03020 0.01717 0.02021 0.00000 0.01661 0.00000
ThA1 0.03020 0.01717 0.02021 0.00000 0.01661 0.00000
FeA1 0.03020 0.01717 0.02021 0.00000 0.01661 0.00000
LaA1 0.03020 0.01717 0.02021 0.00000 0.01661 0.00000
MnA1 0.03020 0.01717 0.02021 0.00000 0.01661 0.00000
UA1 0.03020 0.01717 0.02021 0.00000 0.01661 0.00000
NaA1 0.03020 0.01717 0.02021 0.00000 0.01661 0.00000
ErA1 0.03020 0.01717 0.02021 0.00000 0.01661 0.00000
CaA2 0.01874 0.02646 0.01607 0.00000 0.00485 0.00000
LaA2 0.01874 0.02646 0.01607 0.00000 0.00485 0.00000
CeA2 0.01874 0.02646 0.01607 0.00000 0.00485 0.00000
NdA2 0.01874 0.02646 0.01607 0.00000 0.00485 0.00000
PrA2 0.01874 0.02646 0.01607 0.00000 0.00485 0.00000
SrA2 0.01874 0.02646 0.01607 0.00000 0.00485 0.00000
SmA2 0.01874 0.02646 0.01607 0.00000 0.00485 0.00000
GdA2 0.01874 0.02646 0.01607 0.00000 0.00485 0.00000
AlM1 0.01332 0.01055 0.01394 -0.00040 0.00402 -0.00019
CrM1 0.01332 0.01055 0.01394 -0.00040 0.00402 -0.00019
TiM1 0.01332 0.01055 0.01394 -0.00040 0.00402 -0.00019
VM1 0.01332 0.01055 0.01394 -0.00040 0.00402 -0.00019
ScM1 0.01332 0.01055 0.01394 -0.00040 0.00402 -0.00019
GaM1 0.01332 0.01055 0.01394 -0.00040 0.00402 -0.00019
AlM2 0.01097 0.00956 0.01204 0.00022 0.00428 -0.00081
FeM2 0.01097 0.00956 0.01204 0.00022 0.00428 -0.00081
MgM3 0.01641 0.01337 0.01556 0.00000 -0.00068 0.00000
FeM3 0.01641 0.01337 0.01556 0.00000 -0.00068 0.00000
AlM3 0.01641 0.01337 0.01556 0.00000 -0.00068 0.00000
ZnM3 0.01641 0.01337 0.01556 0.00000 -0.00068 0.00000
NiM3 0.01641 0.01337 0.01556 0.00000 -0.00068 0.00000
Si1 0.01169 0.01020 0.01094 0.00000 0.00378 0.00000
Al1 0.01169 0.01020 0.01094 0.00000 0.00378 0.00000
P1 0.01169 0.01020 0.01094 0.00000 0.00378 0.00000
Si2 0.01419 0.01087 0.01413 0.00000 0.00603 0.00000
Al2 0.01419 0.01087 0.01413 0.00000 0.00603 0.00000
P2 0.01419 0.01087 0.01413 0.00000 0.00603 0.00000
Si3 0.00982 0.01227 0.01024 0.00000 0.00518 0.00000
Al3 0.00982 0.01227 0.01024 0.00000 0.00518 0.00000
P3 0.00982 0.01227 0.01024 0.00000 0.00518 0.00000
O1 0.01485 0.01519 0.03112 0.00298 0.01072 0.00404
O2 0.02070 0.02209 0.01697 -0.00789 0.00972 -0.00410
O3 0.02259 0.01304 0.02262 0.00164 -0.00036 -0.00212
O4 0.01544 0.01516 0.01551 0.00000 0.00497 0.00000
O5 0.01496 0.01661 0.00959 0.00000 0.00433 0.00000
O6 0.02150 0.01537 0.01895 0.00000 0.01438 0.00000
O7 0.01817 0.02273 0.01650 0.00000 -0.00136 0.00000
O8 0.03153 0.04471 0.04224 0.00000 0.02456 0.00000
O9 0.03736 0.04419 0.01715 0.00000 0.01596 0.00000
O10 0.01781 0.01461 0.02443 0.00000 0.01245 0.00000

loop_
_atom_site_label
_atom_site_fract_x
_atom_site_fract_y
_atom_site_fract_z
_atom_site_occupancy
_atom_site_U_iso_or_equiv
_atom_site_type_symbol
_atom_site_attached_hydrogens
CaA1 0.75710 0.75000 0.15068 0.79200 0.02050 Ca 0
ThA1 0.75710 0.75000 0.15068 0.09000 0.02050 Th 0
FeA1 0.75710 0.75000 0.15068 0.05300 0.02050 Fe 0
LaA1 0.75710 0.75000 0.15068 0.05000 0.02050 La 0
MnA1 0.75710 0.75000 0.15068 0.00900 0.02050 Mn 0
UA1 0.75710 0.75000 0.15068 0.00300 0.02050 U 0
NaA1 0.75710 0.75000 0.15068 0.00200 0.02050 Na 0
ErA1 0.75710 0.75000 0.15068 0.00100 0.02050 Er 0
CaA2 0.59801 0.75000 0.42706 0.40300 0.02130 Ca 0
LaA2 0.59801 0.75000 0.42706 0.26500 0.02130 La 0
CeA2 0.59801 0.75000 0.42706 0.26200 0.02130 Ce 0
NdA2 0.59801 0.75000 0.42706 0.03800 0.02130 Nd 0
PrA2 0.59801 0.75000 0.42706 0.01900 0.02130 Pr 0
SrA2 0.59801 0.75000 0.42706 0.01000 0.02130 Sr 0
SmA2 0.59801 0.75000 0.42706 0.00200 0.02130 Sm 0
GdA2 0.59801 0.75000 0.42706 0.00100 0.02130 Gd 0
AlM1 0.00000 0.00000 0.00000 0.81300 0.01320 Al 0
CrM1 0.00000 0.00000 0.00000 0.14800 0.01320 Cr 0
TiM1 0.00000 0.00000 0.00000 0.03000 0.01320 Ti 0
VM1 0.00000 0.00000 0.00000 0.00800 0.01320 V 0
ScM1 0.00000 0.00000 0.00000 0.00200 0.01320 Sc 0
GaM1 0.00000 0.00000 0.00000 0.00100 0.01320 Ga 0
AlM2 0.00000 0.00000 0.50000 0.94800 0.01110 Al 0
FeM2 0.00000 0.00000 0.50000 0.05200 0.01110 Fe 0
MgM3 0.29890 0.25000 0.21780 0.62200 0.01770 Mg 0
FeM3 0.29890 0.25000 0.21780 0.29900 0.01770 Fe 0
AlM3 0.29890 0.25000 0.21780 0.05400 0.01770 Al 0
ZnM3 0.29890 0.25000 0.21780 0.01500 0.01770 Zn 0
NiM3 0.29890 0.25000 0.21780 0.01000 0.01770 Ni 0
Si1 0.33760 0.75000 0.04030 0.99000 0.01130 Si 0
Al1 0.33760 0.75000 0.04030 0.00700 0.01130 Al 0
P1 0.33760 0.75000 0.04030 0.00300 0.01130 P 0
Si2 0.68430 0.25000 0.27640 0.99000 0.01310 Si 0
Al2 0.68430 0.25000 0.27640 0.00700 0.01310 Al 0
P2 0.68430 0.25000 0.27640 0.00300 0.01310 P 0
Si3 0.18590 0.75000 0.32030 0.99000 0.01050 Si 0
Al3 0.18590 0.75000 0.32030 0.00700 0.01050 Al 0
P3 0.18590 0.75000 0.32030 0.00300 0.01050 P 0
O1 0.23340 0.99100 0.03220 1.00000 0.02010 O 0
O2 0.30840 0.97710 0.35960 1.00000 0.01930 O 0
O3 0.79350 0.01440 0.33730 1.00000 0.02290 O 0
O4 0.05600 0.25000 0.12920 1.00000 0.01590 O 0
O5 0.04560 0.75000 0.14750 1.00000 0.01400 O 0
O6 0.06840 0.75000 0.40840 1.00000 0.01660 O 0
O7 0.51100 0.75000 0.17800 1.00000 0.02220 O 0
O8 0.53310 0.25000 0.31890 1.00000 0.03640 O 0
O9 0.61880 0.25000 0.10060 1.00000 0.03140 O 0
O10 0.08430 0.25000 0.43060 1.00000 0.01780 O 0
H 0.15900 0.25000 0.30500 1.00000 0.05000 H 0

loop_
_cod_changelog_entry_id
_cod_changelog_entry_author
_cod_changelog_entry_date
_cod_changelog_entry_text
1
;cod-tools version 3.8.0
Id: cif_guess_AMCSD_atom_types 9581 2023-05-17 12:35:41Z saulius
;
2023-05-23T09:14:45+03:00
;Derived atom types and hydrogen counts
from atom names that follow the AMCSD naming convention
(Wat == water, O-H == hydroxyl).
;

loop_
_cod_related_entry_id
_cod_related_entry_database
_cod_related_entry_code
1 AMCSD 0003995
